data_4314278
loop_
_publ_author_name
'Dongfeng Li'
'Limin Zheng'
'Yuanzhu Zhang'
'Jin Huang'
'Song Gao'
'Wenxia Tang'

_publ_contact_author_address
;
        State Key Lab. of Coordination Chemistry
    Nanjing University
    Nanjing 210093 
    P. R. China
;
_publ_contact_author_email ' chem1121@netra.nju.edu.cn'
_publ_contact_author_fax ' 86-25-3314502'
_publ_contact_author_name ' Dr. Dongfeng Li'
_publ_contact_author_phone ' 86-25-3593485'
_publ_section_title
;
 Coexistence of Long-Range Ferromagnetic Ordering and Glassy Behavior in
 One-Dimensional Bimetallic Cyano-Bridged Polymers
;
_journal_name_full 'Inorganic Chemistry'
_journal_page_first 6123
_journal_page_last 6129
_journal_paper_doi 10.1021/ic034539k
_journal_volume 42
_journal_year 2003
_chemical_formula_sum 'C52 H84 Co3 N28 O12 W2'
_chemical_formula_weight 1837.96
_chemical_name_systematic
; 
 ? 
;
_space_group_IT_number 2
_symmetry_cell_setting triclinic
_symmetry_space_group_name_Hall '-P 1'
_symmetry_space_group_name_H-M 'P -1'
_atom_sites_solution_hydrogens geom
_atom_sites_solution_primary direct
_atom_sites_solution_secondary difmap
_audit_creation_method SHELXL-97
_cell_angle_alpha 86.889(4)
_cell_angle_beta 73.256(4)
_cell_angle_gamma 77.033(4)
_cell_formula_units_Z 1
_cell_length_a 11.690(3)
_cell_length_b 12.703(3)
_cell_length_c 13.712(3)
_cell_measurement_reflns_used 936
_cell_measurement_temperature 293(2)
_cell_measurement_theta_max 27.62
_cell_measurement_theta_min 3.29
_cell_volume 1900.0(8)
_computing_cell_refinement 'Bruker SMART'
_computing_data_collection 'Bruker SMART'
_computing_data_reduction 'Bruker SHELXTL'
_computing_molecular_graphics 'Bruker SHELXTL'
_computing_publication_material 'Bruker SHELXTL'
_computing_structure_refinement 'Bruker SHELXTL'
_computing_structure_solution 'Bruker SHELXTL'
_diffrn_ambient_temperature 293(2)
_diffrn_detector_area_resol_mean 3.98
_diffrn_measured_fraction_theta_full 0.958
_diffrn_measured_fraction_theta_max 0.958
_diffrn_measurement_device_type 'CCD area detector'
_diffrn_measurement_method 'phi and omega scans'
_diffrn_radiation_monochromator graphite
_diffrn_radiation_source 'fine-focus sealed tube'
_diffrn_radiation_type MoK\a
_diffrn_radiation_wavelength 0.71073
_diffrn_reflns_av_R_equivalents 0.0238
_diffrn_reflns_av_sigmaI/netI 0.0495
_diffrn_reflns_limit_h_max 14
_diffrn_reflns_limit_h_min -14
_diffrn_reflns_limit_k_max 16
_diffrn_reflns_limit_k_min -16
_diffrn_reflns_limit_l_max 17
_diffrn_reflns_limit_l_min -9
_diffrn_reflns_number 10892
_diffrn_reflns_theta_full 27.00
_diffrn_reflns_theta_max 27.00
_diffrn_reflns_theta_min 2.06
_diffrn_standards_decay_% 0.0
_exptl_absorpt_coefficient_mu 3.727
_exptl_absorpt_correction_T_max 0.3138
_exptl_absorpt_correction_T_min 0.2129
_exptl_absorpt_correction_type empirical
_exptl_absorpt_process_details SADABS
_exptl_crystal_colour red
_exptl_crystal_density_diffrn 1.606
_exptl_crystal_density_method 'not measured'
_exptl_crystal_description block
_exptl_crystal_F_000 917
_exptl_crystal_size_max 0.45
_exptl_crystal_size_mid 0.38
_exptl_crystal_size_min 0.35
_refine_diff_density_max 1.664
_refine_diff_density_min -0.990
_refine_diff_density_rms 0.103
_refine_ls_extinction_method none
_refine_ls_goodness_of_fit_ref 1.021
_refine_ls_hydrogen_treatment mixed
_refine_ls_matrix_type full
_refine_ls_number_parameters 439
_refine_ls_number_reflns 7940
_refine_ls_number_restraints 0
_refine_ls_restrained_S_all 1.021
_refine_ls_R_factor_all 0.0388
_refine_ls_R_factor_gt 0.0327
_refine_ls_shift/su_max 0.002
_refine_ls_shift/su_mean 0.000
_refine_ls_structure_factor_coef Fsqd
_refine_ls_weighting_details 'calc w=1/[\s^2^(Fo^2^)+(0.0248P)^2^+0.0000P] where P=(Fo^2^+2Fc^2^)/3'
_refine_ls_weighting_scheme calc
_refine_ls_wR_factor_gt 0.0644
_refine_ls_wR_factor_ref 0.0655
_reflns_number_gt 6891
_reflns_number_total 7940
_reflns_threshold_expression >2sigma(I)
_cod_data_source_file ic034539ksi20030519_083452_1.cif
_cod_data_source_block Co3(DMF)12[W(CN)8]2
_cod_depositor_comments
;
The following automatic conversions were performed:

'_symmetry_cell_setting' value 'Triclinic' changed to 'triclinic'
according to the built-in table from CIF Core dictionary named
'cif_core.dic' version 2.4.1 from 2010-06-29.

'_geom_bond_publ_flag'
value 'YES' changed to 'yes' according to the built-in table from CIF
Core dictionary named 'cif_core.dic' version 2.4.1 from 2010-06-29 (9
times).

Automatic conversion script
Id: cif_fix_values 1646 2011-03-28 12:23:43Z adriana 
;
_cod_database_code 4314278

loop_
_symmetry_equiv_pos_as_xyz
'x, y, z'
'-x, -y, -z'

loop_
_atom_site_label
_atom_site_type_symbol
_atom_site_fract_x
_atom_site_fract_y
_atom_site_fract_z
_atom_site_U_iso_or_equiv
_atom_site_adp_type
_atom_site_occupancy
_atom_site_symmetry_multiplicity
_atom_site_calc_flag
_atom_site_refinement_flags
_atom_site_disorder_assembly
_atom_site_disorder_group
Co1 Co 0.53314(5) 0.85597(4) 0.69686(4) 0.03132(13) Uani 1 1 d . . .
Co2 Co 1.0000 0.5000 0.0000 0.03755(19) Uani 1 2 d S . .
W1 W 0.801126(14) 0.784974(12) 0.309861(12) 0.02679(5) Uani 1 1 d . . .
C1 C 0.7901(4) 0.6354(3) 0.3920(3) 0.0432(11) Uani 1 1 d . . .
N1 N 0.7810(4) 0.5583(3) 0.4354(3) 0.0713(14) Uani 1 1 d . . .
C2 C 0.8705(3) 0.6588(3) 0.1945(3) 0.0339(9) Uani 1 1 d . . .
N2 N 0.9095(3) 0.5941(3) 0.1322(3) 0.0443(9) Uani 1 1 d . . .
C3 C 0.8670(4) 0.8890(3) 0.3882(3) 0.0406(10) Uani 1 1 d . . .
N3 N 0.8996(4) 0.9461(3) 0.4308(4) 0.0691(13) Uani 1 1 d . . .
C4 C 0.8850(5) 0.8591(3) 0.1716(4) 0.0564(14) Uani 1 1 d . . .
N4 N 0.9273(5) 0.8972(4) 0.0949(4) 0.104(2) Uani 1 1 d . . .
C5 C 0.6655(4) 0.8149(3) 0.4564(3) 0.0332(9) Uani 1 1 d . . .
N5 N 0.5986(3) 0.8325(3) 0.5359(3) 0.0369(8) Uani 1 1 d . . .
C6 C 0.6890(3) 0.9464(3) 0.3082(3) 0.0302(9) Uani 1 1 d . . .
N6 N 0.6256(3) 1.0291(2) 0.3097(2) 0.0342(8) Uani 1 1 d . . .
C7 C 0.9892(4) 0.7169(4) 0.3020(4) 0.0549(14) Uani 1 1 d . . .
N7 N 1.0898(4) 0.6800(4) 0.2958(4) 0.0865(17) Uani 1 1 d . . .
C8 C 0.6475(4) 0.7651(3) 0.2621(3) 0.0345(9) Uani 1 1 d . . .
N8 N 0.5675(4) 0.7570(3) 0.2331(3) 0.0588(11) Uani 1 1 d . . .
O1 O 0.6977(3) 0.7484(2) 0.7016(2) 0.0491(8) Uani 1 1 d . . .
C9 C 0.8001(4) 0.7623(4) 0.6532(4) 0.0483(12) Uani 1 1 d . . .
H9A H 0.8062 0.8317 0.6303 0.058 Uiso 1 1 calc R . .
N9 N 0.9002(3) 0.6870(3) 0.6318(3) 0.0499(10) Uani 1 1 d . . .
C10 C 1.0171(4) 0.7088(5) 0.5724(5) 0.0805(19) Uani 1 1 d . . .
H10A H 1.0077 0.7847 0.5589 0.121 Uiso 1 1 calc R . .
H10B H 1.0446 0.6692 0.5092 0.121 Uiso 1 1 calc R . .
H10C H 1.0761 0.6868 0.6099 0.121 Uiso 1 1 calc R . .
C11 C 0.8963(5) 0.5764(4) 0.6603(5) 0.0739(17) Uani 1 1 d . . .
H11A H 0.8145 0.5726 0.6988 0.111 Uiso 1 1 calc R . .
H11B H 0.9511 0.5508 0.7011 0.111 Uiso 1 1 calc R . .
H11C H 0.9207 0.5322 0.6001 0.111 Uiso 1 1 calc R . .
O2 O 0.6238(3) 0.9820(2) 0.6836(2) 0.0439(7) Uani 1 1 d . . .
C12 C 0.6260(4) 1.0477(3) 0.6132(4) 0.0405(10) Uani 1 1 d . . .
H12A H 0.5728 1.0482 0.5741 0.049 Uiso 1 1 calc R . .
N10 N 0.6979(3) 1.1166(3) 0.5899(3) 0.0479(10) Uani 1 1 d . . .
C13 C 0.7000(5) 1.1859(4) 0.5010(4) 0.0690(16) Uani 1 1 d . . .
H13A H 0.6375 1.1767 0.4717 0.104 Uiso 1 1 calc R . .
H13B H 0.7785 1.1664 0.4515 0.104 Uiso 1 1 calc R . .
H13C H 0.6853 1.2600 0.5213 0.104 Uiso 1 1 calc R . .
C14 C 0.7849(6) 1.1172(6) 0.6453(5) 0.096(2) Uani 1 1 d . . .
H14A H 0.7723 1.0687 0.7017 0.144 Uiso 1 1 calc R . .
H14B H 0.7743 1.1890 0.6703 0.144 Uiso 1 1 calc R . .
H14C H 0.8664 1.0944 0.6011 0.144 Uiso 1 1 calc R . .
O3 O 0.4743(3) 0.8747(2) 0.8558(2) 0.0507(8) Uani 1 1 d . . .
C15 C 0.4216(5) 0.9635(5) 0.8954(4) 0.0605(14) Uani 1 1 d . . .
H15A H 0.4248 1.0236 0.8536 0.073 Uiso 1 1 calc R . .
N12 N 0.4636(3) 0.5503(3) 0.6762(3) 0.0522(10) Uani 1 1 d . . .
C16 C 0.2998(7) 1.0917(7) 1.0282(6) 0.140(4) Uani 1 1 d . . .
H16A H 0.3197 1.1418 0.9743 0.210 Uiso 1 1 calc R . .
H16B H 0.3266 1.1079 1.0845 0.210 Uiso 1 1 calc R . .
H16C H 0.2128 1.0976 1.0499 0.210 Uiso 1 1 calc R . .
C17 C 0.3471(7) 0.8921(7) 1.0595(5) 0.133(3) Uani 1 1 d . . .
H17A H 0.3922 0.8256 1.0244 0.199 Uiso 1 1 calc R . .
H17B H 0.2619 0.8902 1.0841 0.199 Uiso 1 1 calc R . .
H17C H 0.3772 0.9012 1.1159 0.199 Uiso 1 1 calc R . .
O4 O 0.4538(2) 0.7238(2) 0.7108(2) 0.0435(7) Uani 1 1 d . . .
C18 C 0.5068(4) 0.6377(3) 0.6637(3) 0.0435(11) Uani 1 1 d . . .
H18A H 0.5825 0.6354 0.6162 0.052 Uiso 1 1 calc R . .
N13 N 0.3618(5) 0.9805(5) 0.9910(4) 0.0884(17) Uani 1 1 d . . .
C19 C 0.5323(5) 0.4514(4) 0.6193(4) 0.0716(16) Uani 1 1 d . . .
H19A H 0.6073 0.4640 0.5737 0.107 Uiso 1 1 calc R . .
H19B H 0.4844 0.4299 0.5808 0.107 Uiso 1 1 calc R . .
H19C H 0.5503 0.3952 0.6658 0.107 Uiso 1 1 calc R . .
C20 C 0.3468(5) 0.5473(4) 0.7499(5) 0.086(2) Uani 1 1 d . . .
H20A H 0.3112 0.6169 0.7821 0.129 Uiso 1 1 calc R . .
H20B H 0.3593 0.4942 0.8006 0.129 Uiso 1 1 calc R . .
H20C H 0.2928 0.5287 0.7159 0.129 Uiso 1 1 calc R . .
O5 O 1.1544(3) 0.4478(3) 0.0496(3) 0.0605(9) Uani 1 1 d . . .
N14 N 1.3133(4) 0.4813(4) 0.0958(4) 0.0780(15) Uani 1 1 d . . .
C21 C 1.2023(5) 0.5082(5) 0.0803(4) 0.0665(16) Uani 1 1 d . . .
H21A H 1.1590 0.5792 0.0943 0.080 Uiso 1 1 calc R . .
C22 C 1.3587(6) 0.5552(7) 0.1436(6) 0.121(3) Uani 1 1 d . . .
H22A H 1.3022 0.6241 0.1538 0.182 Uiso 1 1 calc R . .
H22B H 1.4369 0.5637 0.1007 0.182 Uiso 1 1 calc R . .
H22C H 1.3672 0.5271 0.2082 0.182 Uiso 1 1 calc R . .
C23 C 1.3824(6) 0.3691(6) 0.0718(6) 0.121(3) Uani 1 1 d . . .
H23A H 1.3391 0.3319 0.0404 0.181 Uiso 1 1 calc R . .
H23B H 1.3913 0.3331 0.1335 0.181 Uiso 1 1 calc R . .
H23C H 1.4619 0.3692 0.0260 0.181 Uiso 1 1 calc R . .
O6 O 0.9299(3) 0.3664(3) 0.0622(3) 0.0597(9) Uani 1 1 d . . .
C24 C 0.9657(5) 0.2960(4) 0.1140(4) 0.0622(15) Uani 1 1 d . . .
H24A H 1.0306 0.3038 0.1374 0.075 Uiso 1 1 calc R . .
N15 N 0.9226(4) 0.2075(3) 0.1418(3) 0.0659(13) Uani 1 1 d . . .
C25 C 0.8295(5) 0.1851(5) 0.1017(5) 0.089(2) Uani 1 1 d . . .
H25A H 0.8039 0.2447 0.0611 0.134 Uiso 1 1 calc R . .
H25B H 0.7607 0.1750 0.1569 0.134 Uiso 1 1 calc R . .
H25C H 0.8618 0.1208 0.0603 0.134 Uiso 1 1 calc R . .
C26 C 0.9727(7) 0.1267(5) 0.2060(6) 0.121(3) Uani 1 1 d . . .
H26A H 1.0330 0.1515 0.2281 0.182 Uiso 1 1 calc R . .
H26B H 1.0100 0.0604 0.1681 0.182 Uiso 1 1 calc R . .
H26C H 0.9082 0.1148 0.2643 0.182 Uiso 1 1 calc R . .

loop_
_atom_site_aniso_label
_atom_site_aniso_U_11
_atom_site_aniso_U_22
_atom_site_aniso_U_33
_atom_site_aniso_U_23
_atom_site_aniso_U_13
_atom_site_aniso_U_12
Co1 0.0296(3) 0.0280(3) 0.0310(3) -0.0022(2) -0.0017(2) -0.0039(2)
Co2 0.0445(5) 0.0299(4) 0.0321(4) -0.0117(3) 0.0005(4) -0.0077(3)
W1 0.02423(8) 0.02442(8) 0.02780(9) -0.00741(6) -0.00108(6) -0.00379(6)
C1 0.042(3) 0.036(2) 0.039(3) -0.003(2) 0.000(2) 0.0019(19)
N1 0.077(3) 0.047(3) 0.061(3) 0.013(2) 0.007(2) 0.007(2)
C2 0.031(2) 0.035(2) 0.029(2) -0.0014(18) 0.0000(18) -0.0060(17)
N2 0.045(2) 0.042(2) 0.039(2) -0.0142(17) 0.0010(17) -0.0070(17)
C3 0.026(2) 0.039(2) 0.049(3) -0.015(2) -0.002(2) 0.0006(18)
N3 0.043(2) 0.066(3) 0.099(4) -0.044(3) -0.023(2) 0.000(2)
C4 0.063(3) 0.033(2) 0.053(3) -0.009(2) 0.018(3) -0.012(2)
N4 0.140(5) 0.047(3) 0.071(4) -0.005(3) 0.052(3) -0.018(3)
C5 0.036(2) 0.029(2) 0.029(2) -0.0001(17) -0.0033(18) -0.0036(17)
N5 0.0372(19) 0.0324(18) 0.033(2) -0.0028(15) 0.0009(16) -0.0056(15)
C6 0.028(2) 0.0292(19) 0.028(2) -0.0055(17) 0.0006(17) -0.0055(16)
N6 0.0330(18) 0.0298(17) 0.036(2) -0.0037(15) -0.0035(15) -0.0056(14)
C7 0.039(3) 0.042(3) 0.084(4) -0.031(3) -0.019(3) -0.001(2)
N7 0.046(3) 0.068(3) 0.146(5) -0.053(3) -0.035(3) 0.010(2)
C8 0.037(2) 0.028(2) 0.040(3) -0.0023(18) -0.013(2) -0.0056(17)
N8 0.053(3) 0.050(2) 0.079(3) -0.006(2) -0.026(2) -0.012(2)
O1 0.0338(17) 0.0512(18) 0.052(2) 0.0092(16) -0.0056(15) 0.0000(14)
C9 0.045(3) 0.043(3) 0.054(3) -0.001(2) -0.015(2) -0.002(2)
N9 0.034(2) 0.052(2) 0.054(3) 0.0010(19) -0.0074(19) 0.0036(17)
C10 0.031(3) 0.101(5) 0.093(5) 0.017(4) -0.004(3) -0.004(3)
C11 0.056(3) 0.052(3) 0.099(5) 0.004(3) -0.013(3) 0.007(3)
O2 0.0404(17) 0.0386(16) 0.052(2) -0.0020(15) -0.0102(15) -0.0110(13)
C12 0.031(2) 0.034(2) 0.056(3) -0.013(2) -0.008(2) -0.0063(18)
N10 0.039(2) 0.047(2) 0.053(3) -0.0108(19) 0.0047(18) -0.0189(18)
C13 0.068(4) 0.045(3) 0.084(4) 0.002(3) 0.001(3) -0.023(3)
C14 0.097(5) 0.143(6) 0.075(4) -0.009(4) -0.019(4) -0.084(5)
O3 0.060(2) 0.0494(19) 0.0340(18) -0.0051(15) -0.0068(16) -0.0022(16)
C15 0.068(3) 0.068(3) 0.045(3) -0.009(3) -0.021(3) -0.004(3)
N12 0.050(2) 0.039(2) 0.062(3) -0.0077(19) -0.001(2) -0.0162(18)
C16 0.131(7) 0.156(8) 0.116(6) -0.096(6) -0.048(5) 0.046(6)
C17 0.161(8) 0.182(9) 0.047(4) 0.000(5) 0.004(5) -0.063(7)
O4 0.0411(17) 0.0295(15) 0.0512(19) -0.0044(14) 0.0019(15) -0.0085(13)
C18 0.043(2) 0.036(2) 0.047(3) 0.000(2) -0.004(2) -0.009(2)
N13 0.075(3) 0.123(5) 0.051(3) -0.034(3) -0.006(3) 0.004(3)
C19 0.085(4) 0.042(3) 0.078(4) -0.012(3) -0.004(3) -0.017(3)
C20 0.071(4) 0.064(4) 0.112(5) -0.024(4) 0.013(4) -0.038(3)
O5 0.062(2) 0.058(2) 0.063(2) -0.0142(18) -0.0210(19) -0.0083(18)
N14 0.055(3) 0.102(4) 0.073(3) 0.019(3) -0.017(3) -0.014(3)
C21 0.049(3) 0.074(4) 0.060(4) 0.005(3) -0.002(3) 0.001(3)
C22 0.077(5) 0.190(9) 0.117(6) -0.007(6) -0.036(5) -0.058(5)
C23 0.078(5) 0.108(6) 0.135(7) 0.034(5) -0.007(5) 0.024(4)
O6 0.065(2) 0.0426(19) 0.062(2) -0.0001(17) 0.0001(19) -0.0154(17)
C24 0.068(4) 0.049(3) 0.059(4) -0.004(3) 0.001(3) -0.018(3)
N15 0.084(3) 0.041(2) 0.060(3) -0.001(2) 0.009(3) -0.027(2)
C25 0.068(4) 0.067(4) 0.119(6) -0.018(4) 0.012(4) -0.031(3)
C26 0.186(8) 0.083(5) 0.105(6) 0.037(5) -0.039(6) -0.060(5)

loop_
_atom_type_symbol
_atom_type_description
_atom_type_scat_dispersion_real
_atom_type_scat_dispersion_imag
_atom_type_scat_source
C C 0.0033 0.0016 'International Tables Vol C Tables 4.2.6.8 and 6.1.1.4'
H H 0.0000 0.0000 'International Tables Vol C Tables 4.2.6.8 and 6.1.1.4'
N N 0.0061 0.0033 'International Tables Vol C Tables 4.2.6.8 and 6.1.1.4'
O O 0.0106 0.0060 'International Tables Vol C Tables 4.2.6.8 and 6.1.1.4'
Co Co 0.3494 0.9721 'International Tables Vol C Tables 4.2.6.8 and 6.1.1.4'
W W -0.8490 6.8722 'International Tables Vol C Tables 4.2.6.8 and 6.1.1.4'

loop_
_geom_angle_atom_site_label_1
_geom_angle_atom_site_label_2
_geom_angle_atom_site_label_3
_geom_angle
_geom_angle_site_symmetry_1
_geom_angle_site_symmetry_3
_geom_angle_publ_flag
O4 Co1 O2 176.16(11) . . ?
O4 Co1 O3 89.35(12) . . yes
O2 Co1 O3 90.63(13) . . yes
O4 Co1 N6 95.32(12) . 2_676 ?
O2 Co1 N6 88.52(12) . 2_676 yes
O3 Co1 N6 88.35(12) . 2_676 yes
O4 Co1 O1 88.04(12) . . yes
O2 Co1 O1 88.12(12) . . yes
O3 Co1 O1 92.03(12) . . yes
N6 Co1 O1 176.62(12) 2_676 . ?
O4 Co1 N5 90.38(12) . . yes
O2 Co1 N5 89.50(13) . . yes
O3 Co1 N5 177.87(13) . . ?
N6 Co1 N5 93.78(13) 2_676 . yes
O1 Co1 N5 85.85(12) . . yes
O5 Co2 O5 180.0(3) 2_765 . ?
O5 Co2 O6 88.03(14) 2_765 . ?
O5 Co2 O6 91.97(14) . . yes
O5 Co2 O6 91.97(14) 2_765 2_765 ?
O5 Co2 O6 88.03(14) . 2_765 ?
O6 Co2 O6 180.000(1) . 2_765 ?
O5 Co2 N2 88.49(14) 2_765 . ?
O5 Co2 N2 91.51(14) . . yes
O6 Co2 N2 93.04(13) . . yes
O6 Co2 N2 86.96(13) 2_765 . ?
O5 Co2 N2 91.51(14) 2_765 2_765 ?
O5 Co2 N2 88.49(14) . 2_765 ?
O6 Co2 N2 86.96(13) . 2_765 ?
O6 Co2 N2 93.04(13) 2_765 2_765 ?
N2 Co2 N2 180.0 . 2_765 ?
C3 W1 C4 87.26(18) . . ?
C3 W1 C7 70.51(15) . . ?
C4 W1 C7 81.6(2) . . ?
C3 W1 C8 144.80(14) . . ?
C4 W1 C8 95.05(19) . . ?
C7 W1 C8 144.61(16) . . ?
C3 W1 C5 75.52(15) . . ?
C4 W1 C5 144.26(15) . . ?
C7 W1 C5 119.87(18) . . ?
C8 W1 C5 82.67(15) . . ?
C3 W1 C2 139.78(15) . . ?
C4 W1 C2 73.74(15) . . ?
C7 W1 C2 71.83(16) . . ?
C8 W1 C2 73.42(15) . . ?
C5 W1 C2 137.54(15) . . ?
C3 W1 C1 110.02(18) . . ?
C4 W1 C1 146.18(16) . . ?
C7 W1 C1 77.56(18) . . ?
C8 W1 C1 87.05(16) . . ?
C5 W1 C1 69.53(15) . . ?
C2 W1 C1 74.59(15) . . ?
C3 W1 C6 73.14(15) . . ?
C4 W1 C6 73.03(15) . . ?
C7 W1 C6 136.21(16) . . ?
C8 W1 C6 74.02(14) . . ?
C5 W1 C6 72.08(14) . . ?
C2 W1 C6 130.41(15) . . ?
C1 W1 C6 138.92(14) . . ?
N1 C1 W1 178.1(4) . . ?
N2 C2 W1 178.0(4) . . ?
C2 N2 Co2 167.7(4) . . ?
N3 C3 W1 178.5(4) . . ?
N4 C4 W1 177.0(5) . . ?
N5 C5 W1 176.1(4) . . ?
C5 N5 Co1 159.9(3) . . ?
N6 C6 W1 176.8(3) . . ?
C6 N6 Co1 158.2(3) . 2_676 ?
N7 C7 W1 178.6(5) . . ?
N8 C8 W1 177.1(4) . . ?
C9 O1 Co1 123.2(3) . . ?
O1 C9 N9 124.8(4) . . ?
C9 N9 C11 120.5(4) . . ?
C9 N9 C10 121.8(4) . . ?
C11 N9 C10 117.6(4) . . ?
C12 O2 Co1 121.8(3) . . ?
O2 C12 N10 124.8(4) . . ?
C12 N10 C14 120.2(4) . . ?
C12 N10 C13 120.8(4) . . ?
C14 N10 C13 118.8(4) . . ?
C15 O3 Co1 120.7(3) . . ?
O3 C15 N13 125.3(6) . . ?
C18 N12 C20 121.0(4) . . ?
C18 N12 C19 121.3(4) . . ?
C20 N12 C19 117.7(4) . . ?
C18 O4 Co1 122.7(3) . . ?
O4 C18 N12 124.4(4) . . ?
C15 N13 C17 120.9(6) . . ?
C15 N13 C16 119.7(6) . . ?
C17 N13 C16 119.3(6) . . ?
C21 O5 Co2 123.0(4) . . ?
C21 N14 C22 121.7(6) . . ?
C21 N14 C23 117.3(6) . . ?
C22 N14 C23 120.8(6) . . ?
O5 C21 N14 125.1(6) . . ?
C24 O6 Co2 130.7(4) . . ?
O6 C24 N15 126.7(6) . . ?
C24 N15 C25 119.9(5) . . ?
C24 N15 C26 122.2(6) . . ?
C25 N15 C26 117.7(5) . . ?

loop_
_geom_bond_atom_site_label_1
_geom_bond_atom_site_label_2
_geom_bond_distance
_geom_bond_site_symmetry_2
_geom_bond_publ_flag
Co1 O4 2.068(3) . yes
Co1 O2 2.083(3) . yes
Co1 O3 2.097(3) . yes
Co1 N6 2.109(3) 2_676 yes
Co1 O1 2.111(3) . yes
Co1 N5 2.131(3) . yes
Co2 O5 2.070(4) 2_765 ?
Co2 O5 2.070(4) . yes
Co2 O6 2.084(3) . yes
Co2 O6 2.084(3) 2_765 ?
Co2 N2 2.096(3) . yes
Co2 N2 2.096(3) 2_765 ?
W1 C3 2.140(5) . ?
W1 C4 2.143(5) . ?
W1 C7 2.148(5) . ?
W1 C8 2.148(4) . ?
W1 C5 2.162(4) . ?
W1 C2 2.164(4) . ?
W1 C1 2.165(4) . ?
W1 C6 2.175(4) . ?
C1 N1 1.128(5) . ?
C2 N2 1.139(5) . ?
C3 N3 1.144(5) . ?
C4 N4 1.156(6) . ?
C5 N5 1.143(5) . ?
C6 N6 1.139(4) . ?
N6 Co1 2.109(3) 2_676 ?
C7 N7 1.144(5) . ?
C8 N8 1.143(5) . ?
O1 C9 1.237(5) . ?
C9 N9 1.304(5) . ?
N9 C11 1.445(6) . ?
N9 C10 1.453(6) . ?
O2 C12 1.239(5) . ?
C12 N10 1.311(5) . ?
N10 C14 1.436(7) . ?
N10 C13 1.463(6) . ?
O3 C15 1.229(6) . ?
C15 N13 1.300(6) . ?
N12 C18 1.303(5) . ?
N12 C20 1.453(6) . ?
N12 C19 1.458(6) . ?
C16 N13 1.479(8) . ?
C17 N13 1.432(8) . ?
O4 C18 1.241(5) . ?
O5 C21 1.200(6) . ?
N14 C21 1.342(6) . ?
N14 C22 1.444(8) . ?
N14 C23 1.474(8) . ?
O6 C24 1.189(6) . ?
C24 N15 1.327(6) . ?
N15 C25 1.438(7) . ?
N15 C26 1.448(7) . ?
